data_4300632
loop_
_publ_author_name
'Dickie, Diane A.'
'Schatte, Gabriele'
'Jennings, Michael C.'
'Jenkins, Hilary A.'
'Khoo, Sarah Y. L.'
'Clyburne, Jason A. C.'

_publ_section_title
;
 Structure of Organic and Metal-Organic Networks Based on a
 Bifunctionalm-Terphenyl Carboxylic Acid
;
_journal_issue 4
_journal_name_full 'Inorganic Chemistry'
_journal_page_first 1646
_journal_page_last 1655
_journal_paper_doi 10.1021/ic051690g
_journal_volume 45
_journal_year 2006
_chemical_formula_sum 'C31 H26 Co N2 O5'
_chemical_formula_weight 565.47
_space_group_IT_number 14
_symmetry_cell_setting monoclinic
_symmetry_space_group_name_Hall '-P 2yn'
_symmetry_space_group_name_H-M 'P 1 21/n 1'
_cell_angle_alpha 90.00
_cell_angle_beta 90.703(2)
_cell_angle_gamma 90.00
_cell_formula_units_Z 4
_cell_length_a 10.6402(13)
_cell_length_b 15.0184(18)
_cell_length_c 16.425(2)
_cell_measurement_temperature 223(2)
_cell_volume 2624.5(6)
_diffrn_ambient_temperature 223(2)
_exptl_crystal_density_diffrn 1.431
_cod_depositor_comments
;
 Updating bibliography.

 Antanas Vaitkus,
 2017-07-07

The following automatic conversions were performed:
'_symmetry_cell_setting' value 'Monoclinic' changed to 'monoclinic'
according to '/home/saulius/struct/CIF-dictionaries/cif_core.dic'
dictionary named 'cif_core.dic' version 2.4.1 from 2010-06-29.

Automatic conversion script
Id: cif_fix_enum 1527 2010-12-29 10:47:43Z saulius 
;
_cod_original_sg_symbol_H-M 'P 21/n'
_cod_database_code 4300632

loop_
_symmetry_equiv_pos_as_xyz
'x, y, z'
'-x+1/2, y+1/2, -z+1/2'
'-x, -y, -z'
'x-1/2, -y-1/2, z-1/2'

loop_
_atom_site_label
_atom_site_type_symbol
_atom_site_fract_x
_atom_site_fract_y
_atom_site_fract_z
_atom_site_U_iso_or_equiv
_atom_site_adp_type
_atom_site_occupancy
_atom_site_symmetry_multiplicity
_atom_site_calc_flag
_atom_site_refinement_flags
_atom_site_disorder_assembly
_atom_site_disorder_group
C1 C 0.5273(3) 0.3606(2) 0.67712(18) 0.0207(7) Uani 1 1 d . . .
C2 C 0.4797(2) 0.31312(19) 0.75199(17) 0.0185(7) Uani 1 1 d . . .
C3 C 0.4397(2) 0.2246(2) 0.74695(17) 0.0207(7) Uani 1 1 d . . .
C4 C 0.4040(3) 0.1808(2) 0.81754(18) 0.0257(7) Uani 1 1 d . . .
H4A H 0.3804 0.1206 0.8145 0.031 Uiso 1 1 calc R . .
C5 C 0.4022(3) 0.2234(2) 0.89232(18) 0.0227(7) Uani 1 1 d . . .
C6 C 0.4384(3) 0.3122(2) 0.89624(18) 0.0237(7) Uani 1 1 d . . .
H6A H 0.4354 0.3422 0.9464 0.028 Uiso 1 1 calc R . .
C7 C 0.4789(2) 0.3575(2) 0.82778(18) 0.0201(7) Uani 1 1 d . . .
C8 C 0.5181(3) 0.4526(2) 0.83585(18) 0.0217(7) Uani 1 1 d . . .
C9 C 0.6026(3) 0.4778(2) 0.89632(19) 0.0309(8) Uani 1 1 d . . .
H9A H 0.6366 0.4346 0.9317 0.037 Uiso 1 1 calc R . .
C10 C 0.6372(3) 0.5658(2) 0.9052(2) 0.0386(9) Uani 1 1 d . . .
H10A H 0.6954 0.5817 0.9462 0.046 Uiso 1 1 calc R . .
C11 C 0.5884(3) 0.6301(2) 0.8553(2) 0.0385(9) Uani 1 1 d . . .
H11A H 0.6118 0.6901 0.8621 0.046 Uiso 1 1 calc R . .
C12 C 0.5041(3) 0.6059(2) 0.7947(2) 0.0361(9) Uani 1 1 d . . .
H12A H 0.4703 0.6496 0.7598 0.043 Uiso 1 1 calc R . .
C13 C 0.4692(3) 0.5183(2) 0.78507(18) 0.0281(8) Uani 1 1 d . . .
H13A H 0.4116 0.5027 0.7436 0.034 Uiso 1 1 calc R . .
C14 C 0.4314(3) 0.1756(2) 0.66728(18) 0.0244(7) Uani 1 1 d . . .
C15 C 0.3236(3) 0.1280(2) 0.6501(2) 0.0338(8) Uani 1 1 d . . .
H15A H 0.2594 0.1259 0.6889 0.041 Uiso 1 1 calc R . .
C16 C 0.3076(3) 0.0831(2) 0.5772(2) 0.0437(10) Uani 1 1 d . . .
H16A H 0.2334 0.0509 0.5669 0.052 Uiso 1 1 calc R . .
C17 C 0.4003(3) 0.0859(2) 0.5199(2) 0.0394(9) Uani 1 1 d . . .
H17A H 0.3897 0.0561 0.4699 0.047 Uiso 1 1 calc R . .
C18 C 0.5093(3) 0.1326(2) 0.5364(2) 0.0368(9) Uani 1 1 d . . .
H18A H 0.5732 0.1346 0.4974 0.044 Uiso 1 1 calc R . .
C19 C 0.5256(3) 0.1768(2) 0.60995(18) 0.0285(8) Uani 1 1 d . . .
H19A H 0.6008 0.2076 0.6209 0.034 Uiso 1 1 calc R . .
C20 C 0.3585(3) 0.1749(2) 0.96686(19) 0.0255(7) Uani 1 1 d . . .
C101 C 0.7458(3) 0.5967(2) 0.5283(2) 0.0316(8) Uani 1 1 d . . .
H10B H 0.7386 0.5680 0.4776 0.038 Uiso 1 1 calc R . .
C102 C 0.7428(3) 0.6885(2) 0.5305(2) 0.0400(9) Uani 1 1 d . . .
H10C H 0.7339 0.7215 0.4822 0.048 Uiso 1 1 calc R . .
C103 C 0.7531(3) 0.7305(2) 0.6039(2) 0.0408(9) Uani 1 1 d . . .
H10D H 0.7521 0.7930 0.6068 0.049 Uiso 1 1 calc R . .
C104 C 0.7651(3) 0.6798(2) 0.6743(2) 0.0386(9) Uani 1 1 d . . .
H10E H 0.7712 0.7072 0.7256 0.046 Uiso 1 1 calc R . .
C105 C 0.7677(3) 0.5893(2) 0.6673(2) 0.0322(8) Uani 1 1 d . . .
H10F H 0.7764 0.5551 0.7150 0.039 Uiso 1 1 calc R . .
C201 C 1.0362(3) 0.4041(3) 0.6379(2) 0.0480(10) Uani 1 1 d . . .
H20A H 1.0475 0.4218 0.5836 0.058 Uiso 1 1 calc R . .
C202 C 1.1416(3) 0.3900(3) 0.6857(2) 0.0585(13) Uani 1 1 d . . .
H20B H 1.2223 0.3957 0.6635 0.070 Uiso 1 1 calc R . .
C203 C 1.1279(3) 0.3680(3) 0.7646(2) 0.0533(11) Uani 1 1 d . . .
H20C H 1.1982 0.3589 0.7988 0.064 Uiso 1 1 calc R . .
C204 C 1.0094(3) 0.3594(3) 0.7933(2) 0.0557(12) Uani 1 1 d . . .
H20D H 0.9966 0.3438 0.8480 0.067 Uiso 1 1 calc R . .
C205 C 0.9083(3) 0.3736(3) 0.7423(2) 0.0391(9) Uani 1 1 d . . .
H20E H 0.8270 0.3684 0.7637 0.047 Uiso 1 1 calc R . .
C301 C 0.5766(3) 0.3855(3) 0.42466(19) 0.0423(10) Uani 1 1 d . . .
H30A H 0.4934 0.4039 0.4065 0.063 Uiso 1 1 calc R . .
H30B H 0.5807 0.3210 0.4261 0.063 Uiso 1 1 calc R . .
H30C H 0.6388 0.4081 0.3873 0.063 Uiso 1 1 calc R . .
O1 O 0.64605(17) 0.36970(14) 0.67439(11) 0.0229(5) Uani 1 1 d . . .
O2 O 0.44967(18) 0.38548(14) 0.62481(12) 0.0277(5) Uani 1 1 d . . .
O3 O 0.60092(19) 0.41989(15) 0.50370(12) 0.0317(5) Uani 1 1 d . . .
H3B H 0.5381 0.4127 0.5324 0.048 Uiso 1 1 calc R . .
O4 O 0.3079(2) 0.21893(14) 1.02384(12) 0.0310(5) Uani 1 1 d . . .
O5 O 0.36744(19) 0.09180(14) 0.97062(12) 0.0290(5) Uani 1 1 d . . .
N1 N 0.7586(2) 0.54681(17) 0.59572(15) 0.0273(6) Uani 1 1 d . . .
N2 N 0.9200(2) 0.39422(17) 0.66406(15) 0.0268(6) Uani 1 1 d . . .
Co1 Co 0.76162(4) 0.40777(3) 0.58135(2) 0.02309(14) Uani 1 1 d . . .

loop_
_atom_site_aniso_label
_atom_site_aniso_U_11
_atom_site_aniso_U_22
_atom_site_aniso_U_33
_atom_site_aniso_U_23
_atom_site_aniso_U_13
_atom_site_aniso_U_12
C1 0.0225(17) 0.0197(17) 0.0201(17) -0.0050(14) 0.0023(14) -0.0002(13)
C2 0.0115(14) 0.0263(18) 0.0176(17) -0.0001(14) -0.0008(12) 0.0008(12)
C3 0.0165(15) 0.0285(19) 0.0171(17) -0.0008(14) -0.0004(13) -0.0024(13)
C4 0.0255(17) 0.0229(18) 0.0288(19) -0.0005(15) 0.0026(14) -0.0064(14)
C5 0.0192(16) 0.0278(19) 0.0211(18) 0.0012(15) 0.0022(13) -0.0031(13)
C6 0.0222(16) 0.033(2) 0.0157(17) -0.0038(14) 0.0005(13) -0.0015(14)
C7 0.0141(15) 0.0255(18) 0.0206(18) 0.0039(14) 0.0010(13) -0.0006(13)
C8 0.0199(16) 0.0266(18) 0.0188(17) -0.0018(14) 0.0061(13) -0.0022(13)
C9 0.0332(19) 0.034(2) 0.0256(19) -0.0024(16) -0.0053(15) -0.0004(15)
C10 0.039(2) 0.045(2) 0.031(2) -0.0144(18) -0.0036(17) -0.0111(17)
C11 0.049(2) 0.027(2) 0.040(2) -0.0078(18) 0.0080(19) -0.0083(17)
C12 0.043(2) 0.028(2) 0.037(2) 0.0029(17) 0.0031(17) 0.0030(16)
C13 0.0294(18) 0.029(2) 0.0264(19) -0.0005(16) -0.0012(15) -0.0035(15)
C14 0.0305(18) 0.0229(18) 0.0199(17) -0.0003(14) -0.0013(14) -0.0008(14)
C15 0.039(2) 0.037(2) 0.025(2) -0.0013(16) -0.0004(16) -0.0103(16)
C16 0.050(2) 0.040(2) 0.041(2) -0.0024(19) -0.0135(19) -0.0151(18)
C17 0.060(2) 0.031(2) 0.027(2) -0.0085(17) -0.0106(18) 0.0024(19)
C18 0.046(2) 0.037(2) 0.028(2) -0.0020(17) 0.0049(17) 0.0085(18)
C19 0.0300(18) 0.030(2) 0.0259(19) -0.0040(15) 0.0001(15) 0.0011(15)
C20 0.0213(16) 0.034(2) 0.0214(18) -0.0006(16) -0.0024(14) -0.0075(15)
C101 0.0353(19) 0.033(2) 0.026(2) 0.0039(17) 0.0020(15) -0.0008(16)
C102 0.045(2) 0.034(2) 0.041(2) 0.0084(18) 0.0056(18) 0.0024(17)
C103 0.037(2) 0.028(2) 0.058(3) -0.0030(19) 0.0050(19) -0.0028(16)
C104 0.033(2) 0.037(2) 0.046(2) -0.0135(19) -0.0037(17) -0.0021(16)
C105 0.0326(18) 0.037(2) 0.027(2) -0.0024(17) -0.0035(15) 0.0052(16)
C201 0.0278(19) 0.086(3) 0.031(2) 0.014(2) 0.0036(16) -0.001(2)
C202 0.0206(19) 0.116(4) 0.039(2) 0.005(2) 0.0006(17) -0.006(2)
C203 0.026(2) 0.091(3) 0.043(3) 0.003(2) -0.0114(18) 0.005(2)
C204 0.041(2) 0.098(4) 0.028(2) 0.010(2) -0.0031(18) -0.004(2)
C205 0.0250(18) 0.065(3) 0.027(2) 0.0072(18) 0.0013(16) 0.0006(17)
C301 0.038(2) 0.065(3) 0.024(2) -0.0054(18) -0.0028(16) 0.0021(18)
O1 0.0160(11) 0.0343(13) 0.0183(11) 0.0023(10) 0.0015(9) -0.0044(9)
O2 0.0206(11) 0.0422(15) 0.0203(12) 0.0054(10) -0.0011(10) 0.0020(10)
O3 0.0257(11) 0.0481(15) 0.0214(12) 0.0014(11) 0.0014(9) 0.0012(10)
O4 0.0397(13) 0.0317(13) 0.0216(12) -0.0010(11) 0.0055(10) -0.0096(11)
O5 0.0338(12) 0.0254(13) 0.0278(13) 0.0046(11) 0.0056(10) -0.0005(10)
N1 0.0238(14) 0.0309(16) 0.0273(17) -0.0007(13) 0.0000(12) 0.0020(12)
N2 0.0220(14) 0.0326(17) 0.0260(16) 0.0012(13) 0.0027(12) 0.0003(12)
Co1 0.0219(2) 0.0270(3) 0.0204(2) 0.0003(2) 0.00188(17) 0.00162(19)

loop_
_geom_bond_atom_site_label_1
_geom_bond_atom_site_label_2
_geom_bond_distance
_geom_bond_site_symmetry_2
_geom_bond_publ_flag
C1 O2 1.242(3) . ?
C1 O1 1.272(3) . ?
C1 C2 1.514(4) . ?
C2 C3 1.399(4) . ?
C2 C7 1.412(4) . ?
C3 C4 1.390(4) . ?
C3 C14 1.502(4) . ?
C4 C5 1.385(4) . ?
C4 H4A 0.9400 . ?
C5 C6 1.389(4) . ?
C5 C20 1.504(4) . ?
C6 C7 1.387(4) . ?
C6 H6A 0.9400 . ?
C7 C8 1.493(4) . ?
C8 C13 1.389(4) . ?
C8 C9 1.384(4) . ?
C9 C10 1.379(4) . ?
C9 H9A 0.9400 . ?
C10 C11 1.365(5) . ?
C10 H10A 0.9400 . ?
C11 C12 1.380(5) . ?
C11 H11A 0.9400 . ?
C12 C13 1.376(4) . ?
C12 H12A 0.9400 . ?
C13 H13A 0.9400 . ?
C14 C15 1.378(4) . ?
C14 C19 1.383(4) . ?
C15 C16 1.383(4) . ?
C15 H15A 0.9400 . ?
C16 C17 1.372(5) . ?
C16 H16A 0.9400 . ?
C17 C18 1.379(5) . ?
C17 H17A 0.9400 . ?
C18 C19 1.387(4) . ?
C18 H18A 0.9400 . ?
C19 H19A 0.9400 . ?
C20 O5 1.253(3) . ?
C20 O4 1.271(3) . ?
C20 Co1 2.488(3) 4_566 ?
C101 N1 1.343(4) . ?
C101 C102 1.379(4) . ?
C101 H10B 0.9400 . ?
C102 C103 1.364(5) . ?
C102 H10C 0.9400 . ?
C103 C104 1.389(5) . ?
C103 H10D 0.9400 . ?
C104 C105 1.364(4) . ?
C104 H10E 0.9400 . ?
C105 N1 1.340(4) . ?
C105 H10F 0.9400 . ?
C201 N2 1.322(4) . ?
C201 C202 1.378(5) . ?
C201 H20A 0.9400 . ?
C202 C203 1.348(5) . ?
C202 H20B 0.9400 . ?
C203 C204 1.357(5) . ?
C203 H20C 0.9400 . ?
C204 C205 1.371(5) . ?
C204 H20D 0.9400 . ?
C205 N2 1.330(4) . ?
C205 H20E 0.9400 . ?
C301 O3 1.418(4) . ?
C301 H30A 0.9700 . ?
C301 H30B 0.9700 . ?
C301 H30C 0.9700 . ?
O1 Co1 2.0544(19) . ?
O3 Co1 2.128(2) . ?
O3 H3B 0.8300 . ?
O4 Co1 2.183(2) 4_566 ?
O5 Co1 2.151(2) 4_566 ?
N1 Co1 2.102(3) . ?
N2 Co1 2.161(2) . ?
Co1 O5 2.151(2) 4_665 ?
Co1 O4 2.183(2) 4_665 ?
Co1 C20 2.488(3) 4_665 ?
